data_4307066
loop_
_publ_author_name
'Alberto Albinati'
'Francesco Faccini'
'Silvia Gross'
'Guido Kickelbick'
'Silvia Rizzato'
'Alfonso Venzo'

_publ_contact_author_address
;
 Istituto di Scienze e Tecnologie Molecolari, ISTM-CNR, 
 Dipartimento di Scienze Chimiche,Universita' degli Studi di Padova, 
 via Marzolo, 1, Padova, Italy and INSTM
;
_publ_contact_author_email silvia.gross@unipd.it
_publ_contact_author_name 'Silvia Gross'
_publ_section_title
;
New Methacrylate-Functionalized Ba and Ba-Ti Oxoclusters as Potential
Nanosized Building Blocks for Inorganic-Organic Hybrid Materials:
Synthesis and Characterization
;
_journal_name_full 'Inorganic Chemistry'
_journal_page_first 3459
_journal_page_last 3466
_journal_paper_doi 10.1021/ic0615630
_journal_volume 46
_journal_year 2007
_chemical_formula_sum 'C20 H28 Ba O10'
_chemical_formula_weight 565.76
_space_group_IT_number 9
_symmetry_cell_setting monoclinic
_symmetry_Int_Tables_number 9
_symmetry_space_group_name_Hall 'C -2yc'
_symmetry_space_group_name_H-M 'C 1 c 1'
_atom_sites_solution_hydrogens geom
_atom_sites_solution_primary direct
_atom_sites_solution_secondary difmap
_cell_angle_alpha 90
_cell_angle_beta 115.94(2)
_cell_angle_gamma 90
_cell_formula_units_Z 4
_cell_length_a 14.567(3)
_cell_length_b 26.263(2)
_cell_length_c 7.251(4)
_cell_measurement_reflns_used 822
_cell_measurement_temperature 200(2)
_cell_measurement_theta_max 50
_cell_measurement_theta_min 2
_cell_volume 2494.6(15)
_computing_cell_refinement 'SAINTPLUS  (Bruker AXS, 1999)'
_computing_data_collection 'SMART      (Bruker AXS, 2001)'
_computing_data_reduction 'SAINTPLUS  (Bruker AXS, 1999)'
_computing_molecular_graphics 'ORTEP for Windows v1.074 (L.J. Farrugia 1997)'
_computing_publication_material 'WinGX v1.64.05(L.J. Farrugia,J. Appl. Cryst.,1999,32, 837)'
_computing_structure_refinement 'SHELXL-97 (Sheldrick, 1997)'
_computing_structure_solution 'SHELXS-97 (Sheldrick, 1990)'
_diffrn_ambient_temperature 200(2)
_diffrn_measurement_device_type 'Bruker SMART CCD'
_diffrn_measurement_method 'phi and omega scans'
_diffrn_radiation_monochromator graphite
_diffrn_radiation_source 'fine-focus sealed tube'
_diffrn_radiation_type MoK\a
_diffrn_radiation_wavelength 0.71069
_diffrn_reflns_av_R_equivalents 0.0875
_diffrn_reflns_av_unetI/netI 0.1294
_diffrn_reflns_limit_h_max 13
_diffrn_reflns_limit_h_min -17
_diffrn_reflns_limit_k_max 32
_diffrn_reflns_limit_k_min -29
_diffrn_reflns_limit_l_max 8
_diffrn_reflns_limit_l_min -8
_diffrn_reflns_number 8225
_diffrn_reflns_theta_max 26.00
_diffrn_reflns_theta_min 1.55
_exptl_absorpt_coefficient_mu 1.639
_exptl_absorpt_correction_T_max 1.00
_exptl_absorpt_correction_T_min 0.78
_exptl_absorpt_correction_type empirical
_exptl_absorpt_process_details 'Sadabs 2.01 (Bruker AXS, 1999)'
_exptl_crystal_colour colorless
_exptl_crystal_density_diffrn 1.506
_exptl_crystal_density_method 'not measured'
_exptl_crystal_description needle
_exptl_crystal_F_000 1136
_exptl_crystal_size_max 0.20
_exptl_crystal_size_mid 0.03
_exptl_crystal_size_min 0.03
_refine_diff_density_max 1.446
_refine_diff_density_min -3.525
_refine_diff_density_rms 0.179
_refine_ls_abs_structure_details 'Flack H D (1983), Acta Cryst. A39, 876-881'
_refine_ls_abs_structure_Flack 0.02(5)
_refine_ls_extinction_method none
_refine_ls_goodness_of_fit_all 1.14
_refine_ls_hydrogen_treatment mixed
_refine_ls_matrix_type full
_refine_ls_number_parameters 280
_refine_ls_number_reflns 3801
_refine_ls_number_restraints 8
_refine_ls_restrained_S_all 1.139
_refine_ls_R_factor_all 0.0877
_refine_ls_R_factor_obs 0.0768
_refine_ls_shift/su_max 0.043
_refine_ls_shift/su_mean 0.004
_refine_ls_structure_factor_coef Fsqd
_refine_ls_weighting_details 'calc w=1/[\s^2^(Fo^2^)+(0.0403P)^2^+19.1375P] where P=(Fo^2^+2Fc^2^)/3'
_refine_ls_weighting_scheme calc
_refine_ls_wR_factor_all 0.1636
_refine_ls_wR_factor_obs 0.1574
_reflns_number_observed 3358
_reflns_number_total 3801
_reflns_threshold_expression >2sigma(I)
_cod_data_source_file ic0615630si20070112_024953_1.cif
_cod_data_source_block 2
_cod_depositor_comments
;
The following automatic conversions were performed:
'_symmetry_cell_setting' value 'Monoclinic' changed to 'monoclinic'
according to '/home/saulius/struct/CIF-dictionaries/cif_core.dic'
dictionary named 'cif_core.dic' version 2.4.1 from 2010-06-29.

Automatic conversion script
Id: cif_fix_enum 1527 2010-12-29 10:47:43Z saulius 

2022-02-21
Z value and formula fixed to values more according to usual
chemical conventions.                 miguel
;
_cod_original_formula_sum 'C40 H56 Ba2 O20'
_cod_original_formula_weight 1131.53
_cod_original_formula_units_Z 2
_cod_database_code 4307066

loop_
_symmetry_equiv_pos_as_xyz
'x, y, z'
'x, -y, z+1/2'
'x+1/2, y+1/2, z'
'x+1/2, -y+1/2, z+1/2'

loop_
_atom_site_label
_atom_site_type_symbol
_atom_site_fract_x
_atom_site_fract_y
_atom_site_fract_z
_atom_site_U_iso_or_equiv
_atom_site_adp_type
_atom_site_occupancy
_atom_site_symmetry_multiplicity
_atom_site_calc_flag
_atom_site_refinement_flags
_atom_site_disorder_assembly
_atom_site_disorder_group
Ba Ba 0.91054(9) 0.54857(3) 0.21115(10) 0.0207(2) Uani 1 1 d . . .
C1A C 1.1271(14) 0.6299(6) 0.205(3) 0.035(4) Uani 1 1 d . . .
C2A C 1.1712(16) 0.6815(8) 0.216(3) 0.051(5) Uani 1 1 d . . .
C4A C 1.0984(19) 0.7224(8) 0.176(5) 0.091(10) Uani 1 1 d . . .
H4A1 H 1.0328 0.7083 0.1586 0.137 Uiso 1 1 calc R . .
H4A2 H 1.0892 0.7405 0.0511 0.137 Uiso 1 1 calc R . .
H4A3 H 1.1238 0.7461 0.2922 0.137 Uiso 1 1 calc R . .
C3A C 1.269(2) 0.6870(9) 0.247(5) 0.092(10) Uani 1 1 d . . .
H3A1 H 1.295 0.72 0.2453 0.11 Uiso 1 1 calc R . .
H3A2 H 1.3112 0.6579 0.2723 0.11 Uiso 1 1 calc R . .
O1A O 1.0413(10) 0.6233(4) 0.179(2) 0.042(3) Uani 1 1 d . . .
O2A O 1.1927(11) 0.5921(5) 0.253(3) 0.069(5) Uani 1 1 d . . .
H2A H 1.162 0.5645 0.2438 0.103 Uiso 1 1 calc R . .
C1B C 0.6360(13) 0.5521(7) -0.178(3) 0.040(4) Uani 1 1 d . . .
C2B C 0.5397(14) 0.5788(8) -0.290(4) 0.053(6) Uani 1 1 d . . .
C4B C 0.5349(16) 0.6273(8) -0.198(4) 0.070(7) Uani 1 1 d . . .
H4B1 H 0.595 0.631 -0.0662 0.105 Uiso 1 1 calc R . .
H4B2 H 0.4729 0.6286 -0.1772 0.105 Uiso 1 1 calc R . .
H4B3 H 0.5335 0.655 -0.2899 0.105 Uiso 1 1 calc R . .
C3B C 0.4690(16) 0.5657(10) -0.470(4) 0.088(9) Uani 1 1 d . . .
H3B1 H 0.4136 0.5881 -0.543 0.106 Uiso 1 1 calc R . .
H3B2 H 0.473 0.5339 -0.5282 0.106 Uiso 1 1 calc R . .
O1B O 0.7028(8) 0.5657(4) -0.0195(17) 0.033(3) Uani 1 1 d . . .
O2B O 0.6351(9) 0.5049(5) -0.2597(19) 0.046(3) Uani 1 1 d . . .
H2B H 0.6913 0.4904 -0.1913 0.068 Uiso 1 1 calc R . .
O2C O 1.0193(12) 0.6668(5) 0.608(2) 0.052(4) Uani 1 1 d . . .
H2C H 1.0338 0.6362 0.5998 0.078 Uiso 1 1 calc R . .
C1C C 0.9375(15) 0.6784(6) 0.451(3) 0.043(5) Uani 1 1 d . . .
C2C C 0.9030(19) 0.7328(6) 0.445(4) 0.059(6) Uani 1 1 d . . .
O1C O 0.8847(10) 0.6465(4) 0.326(2) 0.047(3) Uani 1 1 d . . .
C1D C 0.8243(12) 0.5665(5) 0.634(2) 0.025(3) Uani 1 1 d . . .
C2D C 0.7665(14) 0.6165(6) 0.596(2) 0.032(4) Uani 1 1 d . . .
C4C C 0.806(3) 0.7435(12) 0.260(5) 0.122(12) Uani 1 1 d U . .
H4C1 H 0.7786 0.7117 0.1865 0.183 Uiso 1 1 calc R . .
H4C2 H 0.8201 0.7671 0.1703 0.183 Uiso 1 1 calc R . .
H4C3 H 0.757 0.7589 0.3015 0.183 Uiso 1 1 calc R . .
O1D O 0.8101(8) 0.5404(3) 0.4735(15) 0.031(3) Uani 1 1 d . . .
O2D O 0.8801(10) 0.5524(4) 0.8117(17) 0.042(3) Uani 1 1 d . . .
C1E C 1.1155(13) 0.4629(6) 0.223(2) 0.032(4) Uani 1 1 d . . .
C2E C 1.2237(14) 0.4458(8) 0.341(3) 0.049(5) Uani 1 1 d . . .
C3E C 1.2897(15) 0.4766(8) 0.488(3) 0.050(5) Uani 1 1 d . . .
H3E1 H 1.3578 0.4658 0.5695 0.06 Uiso 1 1 calc R . .
H3E2 H 1.268 0.5092 0.5105 0.06 Uiso 1 1 calc R . .
C4E C 1.252(2) 0.3957(8) 0.299(4) 0.075(8) Uani 1 1 d . . .
H4E1 H 1.1932 0.3797 0.1876 0.113 Uiso 1 1 calc R . .
H4E2 H 1.2743 0.3746 0.4229 0.113 Uiso 1 1 calc R . .
H4E3 H 1.3081 0.3989 0.2597 0.113 Uiso 1 1 calc R . .
O1E O 1.0902(9) 0.5074(4) 0.228(2) 0.043(3) Uani 1 1 d . . .
O2E O 1.0547(11) 0.4303(4) 0.1056(18) 0.050(4) Uani 1 1 d . . .
C4D C 0.8053(18) 0.6512(6) 0.757(3) 0.037(5) Uani 1 1 d . . .
H4D1 H 0.8631 0.6359 0.8729 0.056 Uiso 1 1 calc R . .
H4D2 H 0.7519 0.6603 0.7985 0.056 Uiso 1 1 calc R . .
H4D3 H 0.8282 0.6819 0.7119 0.056 Uiso 1 1 calc R . .
C3D C 0.6842(14) 0.6257(6) 0.409(3) 0.048(5) Uani 1 1 d . . .
H3D1 H 0.65 0.6576 0.3831 0.058 Uiso 1 1 calc R . .
H3D2 H 0.6618 0.6001 0.3054 0.058 Uiso 1 1 calc R . .
C3C C 0.968(2) 0.7661(8) 0.588(4) 0.084(9) Uani 1 1 d . . .
H3C1 H 0.9528 0.8015 0.5748 0.101 Uiso 1 1 calc R . .
H3C2 H 1.0274 0.7539 0.6998 0.101 Uiso 1 1 calc R . .

loop_
_atom_site_aniso_label
_atom_site_aniso_U_11
_atom_site_aniso_U_22
_atom_site_aniso_U_33
_atom_site_aniso_U_23
_atom_site_aniso_U_13
_atom_site_aniso_U_12
Ba 0.0244(4) 0.0180(3) 0.0200(3) -0.0136(5) 0.0100(3) -0.0062(6)
C1A 0.035(11) 0.034(9) 0.044(10) -0.012(7) 0.024(9) -0.007(8)
C2A 0.041(12) 0.064(12) 0.055(12) 0.014(10) 0.027(11) -0.012(10)
C4A 0.062(17) 0.036(12) 0.15(3) -0.034(15) 0.027(18) -0.002(12)
C3A 0.070(19) 0.057(15) 0.17(3) 0.003(16) 0.07(2) -0.013(13)
O1A 0.036(8) 0.025(6) 0.066(9) 0.008(5) 0.022(7) -0.002(5)
O2A 0.047(9) 0.057(9) 0.125(14) 0.007(9) 0.060(10) -0.002(7)
C1B 0.032(10) 0.047(10) 0.040(9) -0.002(9) 0.015(9) 0.007(9)
C2B 0.016(9) 0.061(13) 0.073(15) 0.000(11) 0.010(10) -0.001(9)
C4B 0.044(13) 0.079(16) 0.075(16) -0.001(13) 0.015(12) 0.035(12)
C3B 0.032(12) 0.11(2) 0.073(16) -0.002(14) -0.025(12) 0.014(13)
O1B 0.020(6) 0.039(6) 0.036(6) 0.004(5) 0.010(5) 0.001(5)
O2B 0.026(7) 0.054(8) 0.047(8) -0.003(6) 0.008(6) 0.008(6)
O2C 0.055(10) 0.045(9) 0.043(8) 0.008(7) 0.011(8) 0.013(8)
C1C 0.051(12) 0.019(8) 0.070(13) -0.004(8) 0.036(11) 0.007(8)
C2C 0.078(16) 0.010(8) 0.094(17) -0.009(9) 0.041(14) 0.006(9)
O1C 0.053(9) 0.026(6) 0.062(8) -0.002(6) 0.024(7) 0.000(6)
C1D 0.028(9) 0.026(8) 0.033(9) -0.002(6) 0.024(8) -0.006(6)
C2D 0.048(11) 0.032(8) 0.032(9) 0.009(7) 0.033(9) 0.010(8)
C4C 0.130(15) 0.110(14) 0.120(14) -0.011(9) 0.050(10) 0.019(9)
O1D 0.044(7) 0.015(5) 0.038(6) -0.005(4) 0.021(6) -0.006(5)
O2D 0.068(9) 0.030(6) 0.038(7) 0.006(5) 0.030(6) 0.007(7)
C1E 0.031(9) 0.029(9) 0.037(9) 0.005(7) 0.014(8) -0.005(7)
C2E 0.035(10) 0.056(12) 0.049(11) 0.014(10) 0.013(9) 0.005(10)
C3E 0.032(11) 0.065(12) 0.041(10) -0.011(9) 0.005(9) -0.003(10)
C4E 0.076(19) 0.041(13) 0.12(2) -0.008(13) 0.056(18) 0.005(12)
O1E 0.040(8) 0.025(6) 0.075(9) 0.006(6) 0.034(7) 0.005(5)
O2E 0.058(9) 0.026(6) 0.039(7) 0.006(5) -0.002(7) -0.011(6)
C4D 0.061(14) 0.012(8) 0.052(13) -0.004(7) 0.036(11) 0.003(8)
C3D 0.043(12) 0.019(8) 0.082(15) 0.001(8) 0.028(11) 0.017(8)
C3C 0.10(2) 0.034(12) 0.11(2) -0.018(12) 0.035(19) 0.000(13)

loop_
_atom_type_symbol
_atom_type_description
_atom_type_scat_dispersion_real
_atom_type_scat_dispersion_imag
_atom_type_scat_source
C C 0.0033 0.0016 'International Tables Vol C Tables 4.2.6.8 and 6.1.1.4'
H H 0 0 'International Tables Vol C Tables 4.2.6.8 and 6.1.1.4'
O O 0.0106 0.006 'International Tables Vol C Tables 4.2.6.8 and 6.1.1.4'
Ba Ba -0.3244 2.2819 'International Tables Vol C Tables 4.2.6.8 and 6.1.1.4'

loop_
_geom_angle_atom_site_label_1
_geom_angle_atom_site_label_2
_geom_angle_atom_site_label_3
_geom_angle
_geom_angle_site_symmetry_1
_geom_angle_site_symmetry_3
_geom_angle_publ_flag
O2D Ba O2E 141.9(4) 1_554 2_565 ?
O2D Ba O1C 107.6(4) 1_554 . ?
O2E Ba O1C 69.2(4) 2_565 . ?
O2D Ba O1B 74.2(4) 1_554 . ?
O2E Ba O1B 136.4(4) 2_565 . ?
O1C Ba O1B 77.1(4) . . ?
O2D Ba O1E 77.0(4) 1_554 . ?
O2E Ba O1E 76.1(4) 2_565 . ?
O1C Ba O1E 126.4(4) . . ?
O1B Ba O1E 147.6(4) . . ?
O2D Ba O1A 71.8(4) 1_554 . ?
O2E Ba O1A 73.2(4) 2_565 . ?
O1C Ba O1A 64.2(4) . . ?
O1B Ba O1A 115.8(3) . . ?
O1E Ba O1A 67.5(3) . . ?
O2D Ba O2D 109.6(3) 1_554 2_564 ?
O2E Ba O2D 93.2(4) 2_565 2_564 ?
O1C Ba O2D 137.0(4) . 2_564 ?
O1B Ba O2D 93.1(4) . 2_564 ?
O1E Ba O2D 82.9(4) . 2_564 ?
O1A Ba O2D 149.4(4) . 2_564 ?
O2D Ba O1D 144.2(4) 1_554 . ?
O2E Ba O1D 72.9(4) 2_565 . ?
O1C Ba O1D 72.3(3) . . ?
O1B Ba O1D 71.0(3) . . ?
O1E Ba O1D 133.2(3) . . ?
O1A Ba O1D 131.8(3) . . ?
O2D Ba O1D 65.0(3) 2_564 . ?
O2D Ba O1D 66.0(3) 1_554 2_564 ?
O2E Ba O1D 137.4(3) 2_565 2_564 ?
O1C Ba O1D 145.8(3) . 2_564 ?
O1B Ba O1D 68.8(3) . 2_564 ?
O1E Ba O1D 86.2(3) . 2_564 ?
O1A Ba O1D 134.3(3) . 2_564 ?
O2D Ba O1D 45.8(3) 2_564 2_564 ?
O1D Ba O1D 93.6(3) . 2_564 ?
O2D Ba C1D 88.9(4) 1_554 2_564 ?
O2E Ba C1D 115.4(4) 2_565 2_564 ?
O1C Ba C1D 145.6(4) . 2_564 ?
O1B Ba C1D 79.0(3) . 2_564 ?
O1E Ba C1D 86.1(4) . 2_564 ?
O1A Ba C1D 149.9(4) . 2_564 ?
O2D Ba C1D 22.4(3) 2_564 2_564 ?
O1D Ba C1D 76.8(3) . 2_564 ?
O1D Ba C1D 23.5(3) 2_564 2_564 ?
O2D Ba Ba 38.1(2) 1_554 2_564 ?
O2E Ba Ba 133.6(3) 2_565 2_564 ?
O1C Ba Ba 145.7(3) . 2_564 ?
O1B Ba Ba 89.5(2) . 2_564 ?
O1E Ba Ba 58.4(3) . 2_564 ?
O1A Ba Ba 95.2(3) . 2_564 ?
O2D Ba Ba 74.2(2) 2_564 2_564 ?
O1D Ba Ba 132.94(18) . 2_564 ?
O1D Ba Ba 39.5(2) 2_564 2_564 ?
C1D Ba Ba 57.3(3) 2_564 2_564 ?
O2D Ba Ba 146.1(2) 1_554 2_565 ?
O2E Ba Ba 62.7(3) 2_565 2_565 ?
O1C Ba Ba 103.8(3) . 2_565 ?
O1B Ba Ba 101.3(2) . 2_565 ?
O1E Ba Ba 94.4(3) . 2_565 ?
O1A Ba Ba 135.4(3) . 2_565 ?
O2D Ba Ba 36.5(2) 2_564 2_565 ?
O1D Ba Ba 39.9(2) . 2_565 ?
O1D Ba Ba 80.9(2) 2_564 2_565 ?
C1D Ba Ba 57.5(3) 2_564 2_565 ?
Ba Ba Ba 109.73(4) 2_564 2_565 ?
O1A C1A O2A 121.4(16) . . ?
O1A C1A C2A 122.6(17) . . ?
O2A C1A C2A 115.3(16) . . ?
C3A C2A C4A 126(2) . . ?
C3A C2A C1A 120(2) . . ?
C4A C2A C1A 113.8(18) . . ?
C1A O1A Ba 142.1(11) . . ?
O1B C1B O2B 122.5(15) . . ?
O1B C1B C2B 125.1(17) . . ?
O2B C1B C2B 111.7(15) . . ?
C3B C2B C4B 121(2) . . ?
C3B C2B C1B 125(2) . . ?
C4B C2B C1B 113.2(17) . . ?
C1B O1B Ba 138.4(11) . . ?
O1C C1C O2C 122.5(16) . . ?
O1C C1C C2C 122.1(18) . . ?
O2C C1C C2C 115.0(17) . . ?
C3C C2C C4C 129(2) . . ?
C3C C2C C1C 118(2) . . ?
C4C C2C C1C 112(2) . . ?
C1C O1C Ba 136.9(12) . . ?
O2D C1D O1D 123.6(14) . . ?
O2D C1D C2D 120.6(14) . . ?
O1D C1D C2D 115.8(13) . . ?
O2D C1D Ba 60.8(8) . 2_565 ?
O1D C1D Ba 63.5(7) . 2_565 ?
C2D C1D Ba 169.9(11) . 2_565 ?
C3D C2D C4D 124.6(15) . . ?
C3D C2D C1D 120.4(14) . . ?
C4D C2D C1D 115.0(15) . . ?
C1D O1D Ba 129.3(9) . . ?
C1D O1D Ba 92.9(8) . 2_565 ?
Ba O1D Ba 100.6(3) . 2_565 ?
C1D O2D Ba 147.0(11) . 1_556 ?
C1D O2D Ba 96.8(9) . 2_565 ?
Ba O2D Ba 105.5(3) 1_556 2_565 ?
O1E C1E O2E 122.2(16) . . ?
O1E C1E C2E 121.5(15) . . ?
O2E C1E C2E 115.9(15) . . ?
C3E C2E C4E 122.6(19) . . ?
C3E C2E C1E 118.7(18) . . ?
C4E C2E C1E 118.6(18) . . ?
C1E O1E Ba 130.9(11) . . ?
C1E O2E Ba 123.8(9) . 2_564 ?

loop_
_geom_bond_atom_site_label_1
_geom_bond_atom_site_label_2
_geom_bond_distance
_geom_bond_site_symmetry_2
_geom_bond_publ_flag
Ba O2D 2.733(11) 1_554 ?
Ba O2E 2.765(12) 2_565 ?
Ba O1C 2.778(12) . ?
Ba O1B 2.780(11) . ?
Ba O1E 2.784(12) . ?
Ba O1A 2.816(11) . ?
Ba O2D 2.836(11) 2_564 ?
Ba O1D 2.871(11) . ?
Ba O1D 2.892(10) 2_564 ?
Ba C1D 3.227(14) 2_564 ?
Ba Ba 4.4333(18) 2_564 ?
Ba Ba 4.4333(18) 2_565 ?
C1A O1A 1.19(2) . ?
C1A O2A 1.31(2) . ?
C1A C2A 1.49(2) . ?
C2A C3A 1.34(3) . ?
C2A C4A 1.45(3) . ?
C1B O1B 1.190(19) . ?
C1B O2B 1.37(2) . ?
C1B C2B 1.46(3) . ?
C2B C3B 1.31(3) . ?
C2B C4B 1.45(3) . ?
O2C C1C 1.27(2) . ?
C1C O1C 1.23(2) . ?
C1C C2C 1.51(2) . ?
C2C C3C 1.37(3) . ?
C2C C4C 1.49(3) . ?
C1D O2D 1.240(18) . ?
C1D O1D 1.289(17) . ?
C1D C2D 1.52(2) . ?
C1D Ba 3.227(14) 2_565 ?
C2D C3D 1.38(3) . ?
C2D C4D 1.39(2) . ?
O1D Ba 2.892(10) 2_565 ?
O2D Ba 2.733(11) 1_556 ?
O2D Ba 2.836(11) 2_565 ?
C1E O1E 1.232(18) . ?
C1E O2E 1.259(18) . ?
C1E C2E 1.49(2) . ?
C2E C3E 1.35(3) . ?
C2E C4E 1.45(3) . ?
O2E Ba 2.765(12) 2_564 ?
